data_7249179
loop_
_publ_author_name
'Petdee, Sujinda'
'Chantanop, Nuttapong'
'Arunlimsawat, Suangsiri'
'Saenubol, Atthapon'
'Nalaoh, Phattananawee'
'Sudyoadsuk, Taweesak'
'Promarak, Vinich'

_publ_section_title
;
 Excited-state intramolecular proton-transfer solid-state fluorophores
 with aggregation-induced emission as efficient emitters for
 electroluminescent devices
;
_journal_issue 34
_journal_name_full CrystEngComm
_journal_page_first 4698
_journal_page_last 4707
_journal_paper_doi 10.1039/D4CE00660G
_journal_volume 26
_journal_year 2024
_chemical_formula_moiety 'C41 H29 N3 O'
_chemical_formula_sum 'C41 H29 N3 O'
_chemical_formula_weight 579.67
_space_group_crystal_system monoclinic
_space_group_IT_number 14
_space_group_name_Hall '-P 2yn'
_space_group_name_H-M_alt 'P 1 21/n 1'
_atom_sites_solution_hydrogens mixed
_atom_sites_solution_primary iterative
_audit_creation_date 2021-12-15
_audit_creation_method
;
Olex2 1.2
(compiled 2018.05.29 svn.r3508 for OlexSys, GUI svn.r5506)
;
_audit_update_record
;
2021-12-21 deposited with the CCDC.	2024-07-31 downloaded from the CCDC.
;
_cell_angle_alpha 90
_cell_angle_beta 100.320(3)
_cell_angle_gamma 90
_cell_formula_units_Z 4
_cell_length_a 12.6993(11)
_cell_length_b 16.3312(14)
_cell_length_c 14.3395(11)
_cell_measurement_reflns_used 9980
_cell_measurement_temperature 100
_cell_measurement_theta_max 28.37
_cell_measurement_theta_min 2.34
_cell_volume 2925.8(4)
_computing_cell_refinement 'SAINT V8.40B (Bruker, 2016)'
_computing_data_reduction 'SAINT V8.40B (Bruker, 2016)'
_computing_molecular_graphics 'Olex2 (Dolomanov et al., 2009)'
_computing_publication_material 'Olex2 (Dolomanov et al., 2009)'
_computing_structure_refinement 'XL (Sheldrick, 2008)'
_computing_structure_solution 'olex2.solve (Bourhis et al., 2015)'
_diffrn_ambient_temperature 100.0
_diffrn_detector 'Bruker APEX2 area detector'
_diffrn_detector_area_resol_mean 7.9
_diffrn_detector_type 'CCD area detector'
_diffrn_measured_fraction_theta_full 0.999
_diffrn_measured_fraction_theta_max 0.999
_diffrn_measurement_device 'three-circle diffractometer'
_diffrn_measurement_device_type 'Bruker SMART APEX2 area detector'
_diffrn_measurement_method '\w and \f scans'
_diffrn_radiation_monochromator 'mirror optics'
_diffrn_radiation_probe x-ray
_diffrn_radiation_type MoK\a
_diffrn_radiation_wavelength 0.71073
_diffrn_reflns_av_R_equivalents 0.0484
_diffrn_reflns_av_unetI/netI 0.0288
_diffrn_reflns_Laue_measured_fraction_full 0.999
_diffrn_reflns_Laue_measured_fraction_max 0.999
_diffrn_reflns_limit_h_max 15
_diffrn_reflns_limit_h_min -15
_diffrn_reflns_limit_k_max 20
_diffrn_reflns_limit_k_min -20
_diffrn_reflns_limit_l_max 17
_diffrn_reflns_limit_l_min -17
_diffrn_reflns_number 49935
_diffrn_reflns_point_group_measured_fraction_full 0.999
_diffrn_reflns_point_group_measured_fraction_max 0.999
_diffrn_reflns_theta_full 25.242
_diffrn_reflns_theta_max 26.372
_diffrn_reflns_theta_min 1.974
_diffrn_source 'microfocus sealed X-ray tube'
_diffrn_source_type 'Incoatec I\ms'
_diffrn_standards_number 0
_exptl_absorpt_coefficient_mu 0.079
_exptl_absorpt_correction_T_max 0.7457
_exptl_absorpt_correction_T_min 0.6625
_exptl_absorpt_correction_type none
_exptl_absorpt_process_details
;
SADABS-2016/2 (Bruker,2016/2) was used for absorption correction.
wR2(int) was 0.0989 before and 0.0622 after correction.
The Ratio of minimum to maximum transmission is 0.8884.
The \l/2 correction factor is Not present.
;
_exptl_crystal_colour 'clear light colourless'
_exptl_crystal_colour_lustre clear
_exptl_crystal_colour_modifier light
_exptl_crystal_colour_primary colourless
_exptl_crystal_density_diffrn 1.316
_exptl_crystal_description block
_exptl_crystal_F_000 1216
_exptl_crystal_recrystallization_method 'Re-crystallisation from solvent: dichloromethane/methanol'
_exptl_crystal_size_max 0.362
_exptl_crystal_size_mid 0.251
_exptl_crystal_size_min 0.183
_refine_diff_density_max 0.339
_refine_diff_density_min -0.236
_refine_diff_density_rms 0.057
_refine_ls_extinction_coef 0.0107(8)
_refine_ls_extinction_expression Fc^*^=kFc[1+0.001xFc^2^\l^3^/sin(2\q)]^-1/4^
_refine_ls_extinction_method 'SHELXL-2018/3 (Sheldrick 2018)'
_refine_ls_goodness_of_fit_ref 1.043
_refine_ls_hydrogen_treatment mixed
_refine_ls_matrix_type full
_refine_ls_number_parameters 412
_refine_ls_number_reflns 5972
_refine_ls_number_restraints 0
_refine_ls_restrained_S_all 1.043
_refine_ls_R_factor_all 0.0505
_refine_ls_R_factor_gt 0.0400
_refine_ls_shift/su_max 0.001
_refine_ls_shift/su_mean 0.000
_refine_ls_structure_factor_coef Fsqd
_refine_ls_weighting_details 'w=1/[\s^2^(Fo^2^)+(0.0418P)^2^+1.5656P] where P=(Fo^2^+2Fc^2^)/3'
_refine_ls_weighting_scheme calc
_refine_ls_wR_factor_gt 0.0945
_refine_ls_wR_factor_ref 0.1005
_reflns_Friedel_coverage 0.000
_reflns_number_gt 5049
_reflns_number_total 5972
_reflns_threshold_expression 'I > 2\s(I)'
_cod_data_source_file d4ce00660g2.cif
_cod_data_source_block mo_vippn_nc02119_0m
_cod_depositor_comments 'Adding full bibliography for 7249179--7249180.cif.'
_cod_database_code 7249179
_shelx_shelxl_version_number 2018/3
_shelx_space_group_comment
;
The symmetry employed for this shelxl refinement is uniquely defined
by the following loop, which should always be used as a source of
symmetry information in preference to the above space-group names.
They are only intended as comments.
;
_shelx_estimated_absorpt_t_max 0.986
_shelx_estimated_absorpt_t_min 0.972
_olex2_refinement_description
;
1. Fixed Uiso
 At 1.2 times of:
  All C(H) groups
 At 1.5 times of:
  All C(H,H,H) groups
2.a Aromatic/amide H refined with riding coordinates:
 C1(H1A), C2(H2), C3(H3), C10(H10), C13(H13), C14(H14), C16(H16), C17(H17),
 C18(H18), C21(H21), C24(H24), C25(H25), C26(H26), C28(H28), C29(H29), C30(H30),
  C31(H31), C32(H32), C34(H34), C35(H35), C36(H36), C37(H37), C38(H38),
 C39(H39), C42(H42)
2.b Idealised Me refined as rotating group:
 C23(H23A,H23B,H23C)
;
_olex2_submission_special_instructions 'No special instructions were received'

loop_
_space_group_symop_operation_xyz
'x, y, z'
'-x+1/2, y+1/2, -z+1/2'
'-x, -y, -z'
'x-1/2, -y-1/2, z-1/2'

loop_
_atom_site_label
_atom_site_type_symbol
_atom_site_fract_x
_atom_site_fract_y
_atom_site_fract_z
_atom_site_U_iso_or_equiv
_atom_site_adp_type
_atom_site_occupancy
_atom_site_site_symmetry_order
_atom_site_calc_flag
_atom_site_refinement_flags_posn
_atom_site_refinement_flags_adp
_atom_site_refinement_flags_occupancy
_atom_site_disorder_assembly
_atom_site_disorder_group
O1 O 0.51835(8) 0.34106(6) 0.70198(7) 0.0236(2) Uani 1 1 d . . . . .
H1 H 0.4857(17) 0.3385(13) 0.6368(16) 0.052(6) Uiso 1 1 d . . . . .
N1 N 0.43084(9) 0.38546(7) 0.53473(8) 0.0176(2) Uani 1 1 d . . . . .
N2 N 0.32196(9) 0.49360(7) 0.51973(7) 0.0157(2) Uani 1 1 d . . . . .
N3 N 0.69485(11) 0.14617(8) 1.13870(9) 0.0262(3) Uani 1 1 d . . . . .
C1 C 0.31042(12) 0.17649(9) 0.26642(10) 0.0219(3) Uani 1 1 d . . . . .
H1A H 0.299158 0.131231 0.224192 0.026 Uiso 1 1 calc R . . . .
C2 C 0.39678(11) 0.17559(9) 0.34236(10) 0.0224(3) Uani 1 1 d . . . . .
H2 H 0.444195 0.130133 0.351357 0.027 Uiso 1 1 calc R . . . .
C3 C 0.41253(11) 0.24086(9) 0.40381(10) 0.0202(3) Uani 1 1 d . . . . .
H3 H 0.471341 0.240640 0.455134 0.024 Uiso 1 1 calc R . . . .
C4 C 0.34200(11) 0.30796(8) 0.39104(9) 0.0171(3) Uani 1 1 d . . . . .
C5 C 0.35423(10) 0.37616(8) 0.45449(9) 0.0165(3) Uani 1 1 d . . . . .
C6 C 0.40952(10) 0.45603(8) 0.57331(9) 0.0166(3) Uani 1 1 d . . . . .
C7 C 0.46842(10) 0.48231(8) 0.66640(9) 0.0173(3) Uani 1 1 d . . . . .
C8 C 0.51757(10) 0.42086(8) 0.72878(9) 0.0181(3) Uani 1 1 d . . . . .
C9 C 0.56530(11) 0.44012(8) 0.82297(9) 0.0184(3) Uani 1 1 d . . . . .
C10 C 0.60272(11) 0.37137(8) 0.88640(10) 0.0193(3) Uani 1 1 d . . . . .
H10 H 0.578798 0.319110 0.862294 0.023 Uiso 1 1 calc R . . . .
C11 C 0.66538(11) 0.36972(8) 0.97321(9) 0.0178(3) Uani 1 1 d . . . . .
C12 C 0.67745(11) 0.29188(8) 1.02840(9) 0.0178(3) Uani 1 1 d . . . . .
C13 C 0.60768(12) 0.22559(9) 1.00570(10) 0.0214(3) Uani 1 1 d . . . . .
H13 H 0.551929 0.228554 0.951933 0.026 Uiso 1 1 calc R . . . .
C14 C 0.61956(12) 0.15594(9) 1.06115(10) 0.0239(3) Uani 1 1 d . . . . .
H14 H 0.571136 0.112015 1.043128 0.029 Uiso 1 1 calc R . . . .
C16 C 0.01337(11) 0.44157(9) 0.22249(10) 0.0210(3) Uani 1 1 d . . . . .
H16 H -0.045888 0.441154 0.171579 0.025 Uiso 1 1 calc R . . . .
C17 C 0.02485(11) 0.50500(8) 0.28917(10) 0.0194(3) Uani 1 1 d . . . . .
H17 H -0.027796 0.546839 0.284711 0.023 Uiso 1 1 calc R . . . .
C18 C 0.11255(11) 0.50672(8) 0.36127(9) 0.0176(3) Uani 1 1 d . . . . .
H18 H 0.119767 0.550021 0.406203 0.021 Uiso 1 1 calc R . . . .
C19 C 0.19186(10) 0.44530(8) 0.36960(9) 0.0159(3) Uani 1 1 d . . . . .
C20 C 0.28496(10) 0.44163(8) 0.44349(9) 0.0156(3) Uani 1 1 d . . . . .
C21 C 0.47397(10) 0.56358(8) 0.69777(9) 0.0176(3) Uani 1 1 d . . . . .
H21 H 0.444418 0.605637 0.655233 0.021 Uiso 1 1 calc R . . . .
C22 C 0.52170(10) 0.58428(8) 0.78971(9) 0.0178(3) Uani 1 1 d . . . . .
C23 C 0.52258(12) 0.67167(8) 0.82337(10) 0.0223(3) Uani 1 1 d . . . . .
H23A H 0.532498 0.672677 0.892724 0.033 Uiso 1 1 calc GR . . . .
H23B H 0.454419 0.697878 0.796649 0.033 Uiso 1 1 calc GR . . . .
H23C H 0.581392 0.701324 0.802624 0.033 Uiso 1 1 calc GR . . . .
C24 C 0.56496(11) 0.52208(8) 0.85111(9) 0.0189(3) Uani 1 1 d . . . . .
H24 H 0.595438 0.535824 0.914584 0.023 Uiso 1 1 calc R . . . .
C25 C 0.76243(12) 0.20942(9) 1.16022(10) 0.0250(3) Uani 1 1 d . . . . .
H25 H 0.817158 0.204583 1.214564 0.030 Uiso 1 1 calc R . . . .
C26 C 0.75745(11) 0.28152(9) 1.10806(10) 0.0216(3) Uani 1 1 d . . . . .
H26 H 0.808425 0.323691 1.126593 0.026 Uiso 1 1 calc R . . . .
C27 C 0.72357(11) 0.44319(8) 1.01824(9) 0.0175(3) Uani 1 1 d . . . . .
C28 C 0.70269(11) 0.47351(9) 1.10426(10) 0.0214(3) Uani 1 1 d . . . . .
H28 H 0.654364 0.445066 1.136174 0.026 Uiso 1 1 calc R . . . .
C29 C 0.75161(12) 0.54465(9) 1.14374(10) 0.0244(3) Uani 1 1 d . . . . .
H29 H 0.735671 0.565051 1.201684 0.029 Uiso 1 1 calc R . . . .
C30 C 0.82355(12) 0.58579(9) 1.09867(10) 0.0242(3) Uani 1 1 d . . . . .
H30 H 0.856675 0.634695 1.125233 0.029 Uiso 1 1 calc R . . . .
C31 C 0.84700(11) 0.55527(9) 1.01461(10) 0.0238(3) Uani 1 1 d . . . . .
H31 H 0.897357 0.582866 0.984179 0.029 Uiso 1 1 calc R . . . .
C32 C 0.79749(11) 0.48468(9) 0.97452(10) 0.0207(3) Uani 1 1 d . . . . .
H32 H 0.814105 0.464429 0.916755 0.025 Uiso 1 1 calc R . . . .
C33 C 0.27498(10) 0.57036(8) 0.53962(9) 0.0159(3) Uani 1 1 d . . . . .
C34 C 0.20865(11) 0.57338(8) 0.60645(9) 0.0192(3) Uani 1 1 d . . . . .
H34 H 0.193733 0.525263 0.638975 0.023 Uiso 1 1 calc R . . . .
C35 C 0.16443(12) 0.64800(9) 0.62496(10) 0.0233(3) Uani 1 1 d . . . . .
H35 H 0.119312 0.651206 0.670998 0.028 Uiso 1 1 calc R . . . .
C36 C 0.18570(12) 0.71812(9) 0.57660(10) 0.0239(3) Uani 1 1 d . . . . .
H36 H 0.155218 0.769040 0.589671 0.029 Uiso 1 1 calc R . . . .
C37 C 0.25145(11) 0.71369(8) 0.50924(10) 0.0221(3) Uani 1 1 d . . . . .
H37 H 0.265309 0.761540 0.475742 0.027 Uiso 1 1 calc R . . . .
C38 C 0.29699(11) 0.63971(8) 0.49064(9) 0.0187(3) Uani 1 1 d . . . . .
H38 H 0.342614 0.636536 0.445002 0.022 Uiso 1 1 calc R . . . .
C39 C 0.24172(11) 0.24229(8) 0.25235(10) 0.0196(3) Uani 1 1 d . . . . .
H39 H 0.184476 0.242183 0.199662 0.023 Uiso 1 1 calc R . . . .
C40 C 0.25455(10) 0.30992(8) 0.31459(9) 0.0166(3) Uani 1 1 d . . . . .
C41 C 0.17881(11) 0.37864(8) 0.30407(9) 0.0165(3) Uani 1 1 d . . . . .
C42 C 0.08826(11) 0.37974(8) 0.23089(9) 0.0197(3) Uani 1 1 d . . . . .
H42 H 0.078630 0.336420 0.185944 0.024 Uiso 1 1 calc R . . . .

loop_
_atom_site_aniso_label
_atom_site_aniso_U_11
_atom_site_aniso_U_22
_atom_site_aniso_U_33
_atom_site_aniso_U_23
_atom_site_aniso_U_13
_atom_site_aniso_U_12
O1 0.0269(6) 0.0179(5) 0.0215(5) -0.0035(4) -0.0076(4) 0.0044(4)
N1 0.0167(6) 0.0194(6) 0.0158(5) -0.0013(4) 0.0008(4) 0.0012(5)
N2 0.0158(5) 0.0152(5) 0.0152(5) -0.0004(4) 0.0005(4) -0.0004(4)
N3 0.0359(7) 0.0221(6) 0.0213(6) 0.0006(5) 0.0072(5) 0.0017(5)
C1 0.0249(7) 0.0194(7) 0.0225(7) -0.0055(6) 0.0073(6) -0.0027(6)
C2 0.0225(7) 0.0201(7) 0.0257(7) 0.0000(6) 0.0073(6) 0.0038(6)
C3 0.0187(7) 0.0225(7) 0.0190(7) 0.0001(5) 0.0025(5) 0.0016(6)
C4 0.0175(6) 0.0189(7) 0.0158(6) 0.0000(5) 0.0052(5) -0.0008(5)
C5 0.0152(6) 0.0194(7) 0.0147(6) 0.0013(5) 0.0025(5) -0.0009(5)
C6 0.0157(6) 0.0172(6) 0.0163(6) 0.0015(5) 0.0014(5) 0.0001(5)
C7 0.0141(6) 0.0200(7) 0.0171(6) -0.0011(5) 0.0014(5) -0.0003(5)
C8 0.0155(6) 0.0176(7) 0.0204(7) -0.0014(5) 0.0009(5) 0.0005(5)
C9 0.0151(6) 0.0211(7) 0.0181(6) 0.0004(5) 0.0005(5) 0.0000(5)
C10 0.0196(7) 0.0181(7) 0.0196(7) -0.0021(5) 0.0022(5) -0.0003(5)
C11 0.0161(6) 0.0194(7) 0.0180(6) -0.0004(5) 0.0031(5) 0.0002(5)
C12 0.0179(7) 0.0197(7) 0.0165(6) -0.0019(5) 0.0052(5) 0.0014(5)
C13 0.0237(7) 0.0230(7) 0.0175(6) -0.0015(5) 0.0036(6) -0.0008(6)
C14 0.0296(8) 0.0210(7) 0.0226(7) -0.0030(6) 0.0082(6) -0.0029(6)
C16 0.0186(7) 0.0235(7) 0.0187(7) 0.0034(5) -0.0026(5) -0.0019(6)
C17 0.0178(7) 0.0179(7) 0.0217(7) 0.0042(5) 0.0012(5) 0.0008(5)
C18 0.0194(7) 0.0164(6) 0.0168(6) 0.0010(5) 0.0029(5) -0.0014(5)
C19 0.0168(6) 0.0164(6) 0.0149(6) 0.0031(5) 0.0034(5) -0.0020(5)
C20 0.0170(6) 0.0162(6) 0.0137(6) -0.0002(5) 0.0028(5) -0.0018(5)
C21 0.0150(6) 0.0188(7) 0.0186(6) 0.0021(5) 0.0022(5) -0.0004(5)
C22 0.0145(6) 0.0193(7) 0.0201(7) -0.0021(5) 0.0042(5) -0.0018(5)
C23 0.0242(7) 0.0201(7) 0.0224(7) -0.0028(6) 0.0034(6) -0.0012(6)
C24 0.0168(7) 0.0226(7) 0.0163(6) -0.0026(5) 0.0004(5) -0.0005(5)
C25 0.0285(8) 0.0267(8) 0.0186(7) 0.0016(6) 0.0009(6) 0.0052(6)
C26 0.0218(7) 0.0228(7) 0.0194(7) -0.0012(6) 0.0014(6) 0.0006(6)
C27 0.0168(7) 0.0169(6) 0.0170(6) 0.0020(5) -0.0023(5) 0.0027(5)
C28 0.0202(7) 0.0235(7) 0.0200(7) 0.0005(6) 0.0025(5) 0.0019(6)
C29 0.0280(8) 0.0215(7) 0.0218(7) -0.0033(6) -0.0007(6) 0.0057(6)
C30 0.0250(8) 0.0154(7) 0.0278(8) -0.0013(6) -0.0077(6) 0.0017(6)
C31 0.0207(7) 0.0219(7) 0.0276(7) 0.0064(6) 0.0008(6) -0.0019(6)
C32 0.0201(7) 0.0225(7) 0.0189(7) 0.0011(5) 0.0022(5) 0.0015(6)
C33 0.0145(6) 0.0159(6) 0.0153(6) -0.0008(5) -0.0025(5) 0.0006(5)
C34 0.0205(7) 0.0191(7) 0.0174(6) 0.0013(5) 0.0018(5) -0.0019(5)
C35 0.0229(7) 0.0256(7) 0.0225(7) -0.0023(6) 0.0068(6) 0.0017(6)
C36 0.0253(7) 0.0175(7) 0.0278(7) -0.0049(6) 0.0020(6) 0.0036(6)
C37 0.0254(7) 0.0164(7) 0.0230(7) 0.0019(5) 0.0002(6) -0.0018(6)
C38 0.0185(7) 0.0201(7) 0.0169(6) 0.0000(5) 0.0016(5) -0.0012(5)
C39 0.0185(7) 0.0229(7) 0.0172(6) -0.0021(5) 0.0030(5) -0.0024(6)
C40 0.0177(7) 0.0179(6) 0.0155(6) 0.0007(5) 0.0062(5) -0.0019(5)
C41 0.0169(6) 0.0179(6) 0.0148(6) 0.0021(5) 0.0035(5) -0.0024(5)
C42 0.0216(7) 0.0202(7) 0.0165(6) -0.0012(5) 0.0013(5) -0.0024(6)

loop_
_atom_type_symbol
_atom_type_description
_atom_type_scat_dispersion_real
_atom_type_scat_dispersion_imag
_atom_type_scat_source
C C 0.0033 0.0016 'International Tables Vol C Tables 4.2.6.8 and 6.1.1.4'
H H 0.0000 0.0000 'International Tables Vol C Tables 4.2.6.8 and 6.1.1.4'
N N 0.0061 0.0033 'International Tables Vol C Tables 4.2.6.8 and 6.1.1.4'
O O 0.0106 0.0060 'International Tables Vol C Tables 4.2.6.8 and 6.1.1.4'

loop_
_geom_angle_atom_site_label_1
_geom_angle_atom_site_label_2
_geom_angle_atom_site_label_3
_geom_angle
_geom_angle_site_symmetry_1
_geom_angle_site_symmetry_3
_geom_angle_publ_flag
C8 O1 H1 107.2(12) . . ?
C6 N1 C5 106.14(11) . . ?
C6 N2 C20 106.89(11) . . ?
C6 N2 C33 126.85(11) . . ?
C20 N2 C33 126.24(11) . . ?
C14 N3 C25 115.51(12) . . ?
C2 C1 H1A 119.7 . . ?
C39 C1 H1A 119.7 . . ?
C39 C1 C2 120.66(13) . . ?
C1 C2 H2 120.2 . . ?
C3 C2 C1 119.61(13) . . ?
C3 C2 H2 120.2 . . ?
C2 C3 H3 119.8 . . ?
C2 C3 C4 120.31(13) . . ?
C4 C3 H3 119.8 . . ?
C3 C4 C5 122.04(12) . . ?
C3 C4 C40 120.79(12) . . ?
C40 C4 C5 117.16(12) . . ?
N1 C5 C4 126.75(12) . . ?
C20 C5 N1 110.61(11) . . ?
C20 C5 C4 122.59(12) . . ?
N1 C6 N2 111.04(11) . . ?
N1 C6 C7 121.51(12) . . ?
N2 C6 C7 127.16(12) . . ?
C8 C7 C6 117.50(12) . . ?
C21 C7 C6 123.79(12) . . ?
C21 C7 C8 118.63(12) . . ?
O1 C8 C7 121.79(12) . . ?
O1 C8 C9 117.39(12) . . ?
C7 C8 C9 120.80(12) . . ?
C8 C9 C10 117.22(12) . . ?
C24 C9 C8 117.76(12) . . ?
C24 C9 C10 124.77(12) . . ?
C9 C10 H10 114.5 . . ?
C11 C10 C9 131.05(13) . . ?
C11 C10 H10 114.5 . . ?
C10 C11 C12 119.55(12) . . ?
C10 C11 C27 123.08(12) . . ?
C12 C11 C27 117.36(11) . . ?
C13 C12 C11 122.37(12) . . ?
C26 C12 C11 121.88(12) . . ?
C26 C12 C13 115.72(12) . . ?
C12 C13 H13 119.9 . . ?
C14 C13 C12 120.26(13) . . ?
C14 C13 H13 119.9 . . ?
N3 C14 C13 124.35(14) . . ?
N3 C14 H14 117.8 . . ?
C13 C14 H14 117.8 . . ?
C17 C16 H16 120.1 . . ?
C42 C16 H16 120.1 . . ?
C42 C16 C17 119.81(12) . . ?
C16 C17 H17 120.0 . . ?
C18 C17 C16 119.93(13) . . ?
C18 C17 H17 120.0 . . ?
C17 C18 H18 119.4 . . ?
C17 C18 C19 121.19(12) . . ?
C19 C18 H18 119.4 . . ?
C18 C19 C20 124.83(12) . . ?
C18 C19 C41 119.28(12) . . ?
C41 C19 C20 115.82(12) . . ?
N2 C20 C19 131.83(12) . . ?
C5 C20 N2 105.30(11) . . ?
C5 C20 C19 122.71(12) . . ?
C7 C21 H21 119.2 . . ?
C22 C21 C7 121.58(12) . . ?
C22 C21 H21 119.2 . . ?
C21 C22 C23 120.74(12) . . ?
C21 C22 C24 118.57(12) . . ?
C24 C22 C23 120.65(12) . . ?
C22 C23 H23A 109.5 . . ?
C22 C23 H23B 109.5 . . ?
C22 C23 H23C 109.5 . . ?
H23A C23 H23B 109.5 . . ?
H23A C23 H23C 109.5 . . ?
H23B C23 H23C 109.5 . . ?
C9 C24 H24 118.7 . . ?
C22 C24 C9 122.53(12) . . ?
C22 C24 H24 118.7 . . ?
N3 C25 H25 117.9 . . ?
N3 C25 C26 124.20(13) . . ?
C26 C25 H25 117.9 . . ?
C12 C26 H26 120.0 . . ?
C25 C26 C12 119.94(13) . . ?
C25 C26 H26 120.0 . . ?
C28 C27 C11 120.56(12) . . ?
C32 C27 C11 121.11(12) . . ?
C32 C27 C28 118.30(13) . . ?
C27 C28 H28 119.5 . . ?
C29 C28 C27 120.94(13) . . ?
C29 C28 H28 119.5 . . ?
C28 C29 H29 120.0 . . ?
C30 C29 C28 120.00(13) . . ?
C30 C29 H29 120.0 . . ?
C29 C30 H30 120.2 . . ?
C29 C30 C31 119.64(13) . . ?
C31 C30 H30 120.2 . . ?
C30 C31 H31 119.8 . . ?
C30 C31 C32 120.49(14) . . ?
C32 C31 H31 119.8 . . ?
C27 C32 H32 119.7 . . ?
C31 C32 C27 120.60(13) . . ?
C31 C32 H32 119.7 . . ?
C34 C33 N2 119.56(11) . . ?
C34 C33 C38 121.58(12) . . ?
C38 C33 N2 118.86(12) . . ?
C33 C34 H34 120.6 . . ?
C33 C34 C35 118.73(13) . . ?
C35 C34 H34 120.6 . . ?
C34 C35 H35 119.8 . . ?
C34 C35 C36 120.45(13) . . ?
C36 C35 H35 119.8 . . ?
C35 C36 H36 120.0 . . ?
C37 C36 C35 119.96(13) . . ?
C37 C36 H36 120.0 . . ?
C36 C37 H37 119.9 . . ?
C38 C37 C36 120.22(13) . . ?
C38 C37 H37 119.9 . . ?
C33 C38 H38 120.5 . . ?
C37 C38 C33 119.04(13) . . ?
C37 C38 H38 120.5 . . ?
C1 C39 H39 119.3 . . ?
C1 C39 C40 121.34(13) . . ?
C40 C39 H39 119.3 . . ?
C4 C40 C41 120.40(12) . . ?
C39 C40 C4 117.28(12) . . ?
C39 C40 C41 122.28(12) . . ?
C19 C41 C40 121.22(12) . . ?
C42 C41 C19 117.56(12) . . ?
C42 C41 C40 121.18(12) . . ?
C16 C42 C41 122.15(13) . . ?
C16 C42 H42 118.9 . . ?
C41 C42 H42 118.9 . . ?

loop_
_geom_bond_atom_site_label_1
_geom_bond_atom_site_label_2
_geom_bond_distance
_geom_bond_site_symmetry_2
_geom_bond_publ_flag
O1 H1 0.95(2) . ?
O1 C8 1.3593(16) . ?
N1 C5 1.3757(17) . ?
N1 C6 1.3271(17) . ?
N2 C6 1.3774(17) . ?
N2 C20 1.3973(16) . ?
N2 C33 1.4386(17) . ?
N3 C14 1.340(2) . ?
N3 C25 1.343(2) . ?
C1 H1A 0.9500 . ?
C1 C2 1.400(2) . ?
C1 C39 1.376(2) . ?
C2 H2 0.9500 . ?
C2 C3 1.375(2) . ?
C3 H3 0.9500 . ?
C3 C4 1.4063(19) . ?
C4 C5 1.4289(18) . ?
C4 C40 1.4142(19) . ?
C5 C20 1.3755(19) . ?
C6 C7 1.4724(18) . ?
C7 C8 1.4131(19) . ?
C7 C21 1.3991(19) . ?
C8 C9 1.4133(19) . ?
C9 C10 1.4693(19) . ?
C9 C24 1.3983(19) . ?
C10 H10 0.9500 . ?
C10 C11 1.3522(19) . ?
C11 C12 1.4908(19) . ?
C11 C27 1.4938(19) . ?
C12 C13 1.3999(19) . ?
C12 C26 1.3963(19) . ?
C13 H13 0.9500 . ?
C13 C14 1.381(2) . ?
C14 H14 0.9500 . ?
C16 H16 0.9500 . ?
C16 C17 1.400(2) . ?
C16 C42 1.377(2) . ?
C17 H17 0.9500 . ?
C17 C18 1.3775(19) . ?
C18 H18 0.9500 . ?
C18 C19 1.4113(19) . ?
C19 C20 1.4404(18) . ?
C19 C41 1.4282(18) . ?
C21 H21 0.9500 . ?
C21 C22 1.3905(19) . ?
C22 C23 1.5060(19) . ?
C22 C24 1.3911(19) . ?
C23 H23A 0.9800 . ?
C23 H23B 0.9800 . ?
C23 H23C 0.9800 . ?
C24 H24 0.9500 . ?
C25 H25 0.9500 . ?
C25 C26 1.390(2) . ?
C26 H26 0.9500 . ?
C27 C28 1.3979(19) . ?
C27 C32 1.3943(19) . ?
C28 H28 0.9500 . ?
C28 C29 1.389(2) . ?
C29 H29 0.9500 . ?
C29 C30 1.384(2) . ?
C30 H30 0.9500 . ?
C30 C31 1.385(2) . ?
C31 H31 0.9500 . ?
C31 C32 1.388(2) . ?
C32 H32 0.9500 . ?
C33 C34 1.3854(19) . ?
C33 C38 1.3874(19) . ?
C34 H34 0.9500 . ?
C34 C35 1.387(2) . ?
C35 H35 0.9500 . ?
C35 C36 1.390(2) . ?
C36 H36 0.9500 . ?
C36 C37 1.387(2) . ?
C37 H37 0.9500 . ?
C37 C38 1.386(2) . ?
C38 H38 0.9500 . ?
C39 H39 0.9500 . ?
C39 C40 1.4109(19) . ?
C40 C41 1.4682(19) . ?
C41 C42 1.4112(19) . ?
C42 H42 0.9500 . ?

loop_
_geom_torsion_atom_site_label_1
_geom_torsion_atom_site_label_2
_geom_torsion_atom_site_label_3
_geom_torsion_atom_site_label_4
_geom_torsion
_geom_torsion_site_symmetry_1
_geom_torsion_site_symmetry_2
_geom_torsion_site_symmetry_3
_geom_torsion_site_symmetry_4
_geom_torsion_publ_flag
O1 C8 C9 C10 -5.54(18) . . . . ?
O1 C8 C9 C24 179.93(12) . . . . ?
N1 C5 C20 N2 0.82(14) . . . . ?
N1 C5 C20 C19 -175.07(12) . . . . ?
N1 C6 C7 C8 -23.34(19) . . . . ?
N1 C6 C7 C21 159.77(13) . . . . ?
N2 C6 C7 C8 149.88(13) . . . . ?
N2 C6 C7 C21 -27.0(2) . . . . ?
N2 C33 C34 C35 179.74(12) . . . . ?
N2 C33 C38 C37 179.67(12) . . . . ?
N3 C25 C26 C12 0.9(2) . . . . ?
C1 C2 C3 C4 0.5(2) . . . . ?
C1 C39 C40 C4 1.09(19) . . . . ?
C1 C39 C40 C41 -176.50(12) . . . . ?
C2 C1 C39 C40 -1.3(2) . . . . ?
C2 C3 C4 C5 178.62(13) . . . . ?
C2 C3 C4 C40 -0.6(2) . . . . ?
C3 C4 C5 N1 -1.7(2) . . . . ?
C3 C4 C5 C20 -179.11(13) . . . . ?
C3 C4 C40 C39 -0.15(19) . . . . ?
C3 C4 C40 C41 177.48(12) . . . . ?
C4 C5 C20 N2 178.62(12) . . . . ?
C4 C5 C20 C19 2.7(2) . . . . ?
C4 C40 C41 C19 0.68(19) . . . . ?
C4 C40 C41 C42 -176.93(12) . . . . ?
C5 N1 C6 N2 -0.84(15) . . . . ?
C5 N1 C6 C7 173.38(12) . . . . ?
C5 C4 C40 C39 -179.42(12) . . . . ?
C5 C4 C40 C41 -1.79(18) . . . . ?
C6 N1 C5 C4 -177.70(13) . . . . ?
C6 N1 C5 C20 -0.02(15) . . . . ?
C6 N2 C20 C5 -1.29(14) . . . . ?
C6 N2 C20 C19 174.07(13) . . . . ?
C6 N2 C33 C34 -78.76(17) . . . . ?
C6 N2 C33 C38 101.61(15) . . . . ?
C6 C7 C8 O1 5.14(19) . . . . ?
C6 C7 C8 C9 -172.95(12) . . . . ?
C6 C7 C21 C22 173.60(12) . . . . ?
C7 C8 C9 C10 172.64(12) . . . . ?
C7 C8 C9 C24 -1.9(2) . . . . ?
C7 C21 C22 C23 -177.30(12) . . . . ?
C7 C21 C22 C24 0.2(2) . . . . ?
C8 C7 C21 C22 -3.3(2) . . . . ?
C8 C9 C10 C11 167.98(14) . . . . ?
C8 C9 C24 C22 -1.3(2) . . . . ?
C9 C10 C11 C12 170.72(13) . . . . ?
C9 C10 C11 C27 -8.7(2) . . . . ?
C10 C9 C24 C22 -175.35(13) . . . . ?
C10 C11 C12 C13 -16.0(2) . . . . ?
C10 C11 C12 C26 166.04(13) . . . . ?
C10 C11 C27 C28 119.42(15) . . . . ?
C10 C11 C27 C32 -58.66(19) . . . . ?
C11 C12 C13 C14 -177.45(13) . . . . ?
C11 C12 C26 C25 176.75(13) . . . . ?
C11 C27 C28 C29 -176.06(12) . . . . ?
C11 C27 C32 C31 176.69(12) . . . . ?
C12 C11 C27 C28 -60.00(17) . . . . ?
C12 C11 C27 C32 121.92(14) . . . . ?
C12 C13 C14 N3 0.6(2) . . . . ?
C13 C12 C26 C25 -1.35(19) . . . . ?
C14 N3 C25 C26 0.3(2) . . . . ?
C16 C17 C18 C19 -0.1(2) . . . . ?
C17 C16 C42 C41 -1.4(2) . . . . ?
C17 C18 C19 C20 -178.92(12) . . . . ?
C17 C18 C19 C41 -2.31(19) . . . . ?
C18 C19 C20 N2 -1.7(2) . . . . ?
C18 C19 C20 C5 173.01(13) . . . . ?
C18 C19 C41 C40 -174.91(12) . . . . ?
C18 C19 C41 C42 2.77(18) . . . . ?
C19 C41 C42 C16 -0.96(19) . . . . ?
C20 N2 C6 N1 1.36(15) . . . . ?
C20 N2 C6 C7 -172.46(12) . . . . ?
C20 N2 C33 C34 99.04(15) . . . . ?
C20 N2 C33 C38 -80.59(16) . . . . ?
C20 C19 C41 C40 1.99(18) . . . . ?
C20 C19 C41 C42 179.68(11) . . . . ?
C21 C7 C8 O1 -177.81(12) . . . . ?
C21 C7 C8 C9 4.1(2) . . . . ?
C21 C22 C24 C9 2.1(2) . . . . ?
C23 C22 C24 C9 179.64(13) . . . . ?
C24 C9 C10 C11 -17.9(2) . . . . ?
C25 N3 C14 C13 -1.1(2) . . . . ?
C26 C12 C13 C14 0.63(19) . . . . ?
C27 C11 C12 C13 163.45(12) . . . . ?
C27 C11 C12 C26 -14.52(19) . . . . ?
C27 C28 C29 C30 -1.1(2) . . . . ?
C28 C27 C32 C31 -1.4(2) . . . . ?
C28 C29 C30 C31 -0.5(2) . . . . ?
C29 C30 C31 C32 1.2(2) . . . . ?
C30 C31 C32 C27 -0.2(2) . . . . ?
C32 C27 C28 C29 2.1(2) . . . . ?
C33 N2 C6 N1 179.51(12) . . . . ?
C33 N2 C6 C7 5.7(2) . . . . ?
C33 N2 C20 C5 -179.45(12) . . . . ?
C33 N2 C20 C19 -4.1(2) . . . . ?
C33 C34 C35 C36 0.6(2) . . . . ?
C34 C33 C38 C37 0.0(2) . . . . ?
C34 C35 C36 C37 0.1(2) . . . . ?
C35 C36 C37 C38 -0.7(2) . . . . ?
C36 C37 C38 C33 0.6(2) . . . . ?
C38 C33 C34 C35 -0.6(2) . . . . ?
C39 C1 C2 C3 0.5(2) . . . . ?
C39 C40 C41 C19 178.18(12) . . . . ?
C39 C40 C41 C42 0.58(19) . . . . ?
C40 C4 C5 N1 177.58(12) . . . . ?
C40 C4 C5 C20 0.15(19) . . . . ?
C40 C41 C42 C16 176.72(13) . . . . ?
C41 C19 C20 N2 -178.38(13) . . . . ?
C41 C19 C20 C5 -3.70(18) . . . . ?
C42 C16 C17 C18 1.9(2) . . . . ?
